data_4029074
loop_
_publ_author_name
'Hao, Qingshan'
'Yu, Shuai'
'Li, Shayu'
'Chen, Jinping'
'Zeng, Yi'
'Yu, Tianjun'
'Yang, Guoqiang'
'Li, Yi'

_publ_section_title
;
 Locked planarity: a strategy for tailoring ladder-type \p-conjugated
 anilido-pyridine boron difluorides.
;
_journal_issue 1
_journal_name_full 'The Journal of organic chemistry'
_journal_page_first 459
_journal_page_last 464
_journal_paper_doi 10.1021/jo402583y
_journal_volume 79
_journal_year 2014
_chemical_formula_sum 'C44 H50 N4'
_chemical_formula_weight 634.88
_chemical_name_systematic
; 
 ? 
;
_space_group_IT_number 22
_symmetry_space_group_name_Hall 'F 2 2'
_symmetry_space_group_name_H-M 'F 2 2 2'
_atom_sites_solution_hydrogens geom
_atom_sites_solution_primary direct
_atom_sites_solution_secondary difmap
_audit_creation_method SHELXL-97
_cell_angle_alpha 90.00
_cell_angle_beta 90.00
_cell_angle_gamma 90.00
_cell_formula_units_Z 16
_cell_length_a 16.821(3)
_cell_length_b 27.947(6)
_cell_length_c 36.187(7)
_cell_measurement_temperature 173(2)
_cell_volume 17011(6)
_computing_structure_refinement 'SHELXL-97 (Sheldrick, 1997)'
_computing_structure_solution 'SHELXS-97 (Sheldrick, 1990)'
_diffrn_ambient_temperature 173(2)
_diffrn_measured_fraction_theta_full 0.941
_diffrn_measured_fraction_theta_max 0.941
_diffrn_radiation_monochromator graphite
_diffrn_radiation_source 'fine-focus sealed tube'
_diffrn_radiation_type MoK\a
_diffrn_radiation_wavelength 0.71073
_diffrn_reflns_av_R_equivalents 0.0455
_diffrn_reflns_av_sigmaI/netI 0.0709
_diffrn_reflns_limit_h_max 19
_diffrn_reflns_limit_h_min -19
_diffrn_reflns_limit_k_max 21
_diffrn_reflns_limit_k_min -33
_diffrn_reflns_limit_l_max 42
_diffrn_reflns_limit_l_min -29
_diffrn_reflns_number 12239
_diffrn_reflns_theta_full 25.00
_diffrn_reflns_theta_max 25.00
_diffrn_reflns_theta_min 1.13
_exptl_absorpt_coefficient_mu 0.058
_exptl_absorpt_correction_T_max 0.9826
_exptl_absorpt_correction_T_min 0.9775
_exptl_crystal_density_diffrn 0.992
_exptl_crystal_density_method 'not measured'
_exptl_crystal_F_000 5472
_exptl_crystal_size_max 0.40
_exptl_crystal_size_mid 0.32
_exptl_crystal_size_min 0.31
_refine_diff_density_max 0.221
_refine_diff_density_min -0.225
_refine_diff_density_rms 0.048
_refine_ls_abs_structure_details 'Flack H D (1983), Acta Cryst. A39, 876-881'
_refine_ls_abs_structure_Flack 4(6)
_refine_ls_extinction_method none
_refine_ls_goodness_of_fit_ref 1.038
_refine_ls_hydrogen_treatment mixed
_refine_ls_matrix_type full
_refine_ls_number_parameters 447
_refine_ls_number_reflns 6923
_refine_ls_number_restraints 624
_refine_ls_restrained_S_all 1.035
_refine_ls_R_factor_all 0.1054
_refine_ls_R_factor_gt 0.0855
_refine_ls_shift/su_max 0.000
_refine_ls_shift/su_mean 0.000
_refine_ls_structure_factor_coef Fsqd
_refine_ls_weighting_details 'calc w=1/[\s^2^(Fo^2^)+(0.1215P)^2^+14.1014P] where P=(Fo^2^+2Fc^2^)/3'
_refine_ls_weighting_scheme calc
_refine_ls_wR_factor_gt 0.2139
_refine_ls_wR_factor_ref 0.2349
_reflns_number_gt 5028
_reflns_number_total 6923
_reflns_threshold_expression >2sigma(I)
_cod_data_source_file jo402583y_si_002.cif
_cod_data_source_block a
_cod_original_cell_volume 17012(6)
_cod_database_code 4029074

loop_
_symmetry_equiv_pos_as_xyz
'x, y, z'
'-x, -y, z'
'x, -y, -z'
'-x, y, -z'
'x, y+1/2, z+1/2'
'-x, -y+1/2, z+1/2'
'x, -y+1/2, -z+1/2'
'-x, y+1/2, -z+1/2'
'x+1/2, y, z+1/2'
'-x+1/2, -y, z+1/2'
'x+1/2, -y, -z+1/2'
'-x+1/2, y, -z+1/2'
'x+1/2, y+1/2, z'
'-x+1/2, -y+1/2, z'
'x+1/2, -y+1/2, -z'
'-x+1/2, y+1/2, -z'

loop_
_atom_site_label
_atom_site_type_symbol
_atom_site_fract_x
_atom_site_fract_y
_atom_site_fract_z
_atom_site_U_iso_or_equiv
_atom_site_adp_type
_atom_site_occupancy
_atom_site_symmetry_multiplicity
_atom_site_calc_flag
_atom_site_refinement_flags
N1 N 0.2406(2) 0.20709(12) 0.15349(8) 0.0434(9) Uani 1 1 d U
N2 N 0.2320(2) 0.11063(13) 0.15577(9) 0.0413(8) Uani 1 1 d U
H2 H 0.2404 0.1337 0.1718 0.050 Uiso 1 1 calc R
N3 N 0.5112(2) 0.95765(12) 0.40327(9) 0.0472(9) Uani 1 1 d U
N4 N 0.5175(2) 0.86175(13) 0.40510(9) 0.0415(8) Uani 1 1 d U
H4 H 0.5125 0.8838 0.4223 0.050 Uiso 1 1 calc R
C1 C 0.2500 0.2500 0.16889(13) 0.0343(12) Uani 1 2 d SU
H1 H 0.2500 0.2500 0.1951 0.041 Uiso 1 2 calc SR
C2 C 0.2371(2) 0.20650(13) 0.11508(9) 0.0322(8) Uani 1 1 d U
C3 C 0.2500 0.2500 0.09592(13) 0.0306(11) Uani 1 2 d SU
H3 H 0.2500 0.2500 0.0697 0.037 Uiso 1 2 calc SR
C4 C 0.2250(2) 0.16091(13) 0.09700(10) 0.0339(8) Uani 1 1 d U
C5 C 0.2137(2) 0.15733(14) 0.05970(9) 0.0319(8) Uani 1 1 d U
H5 H 0.2125 0.1857 0.0453 0.038 Uiso 1 1 calc R
C6 C 0.2037(2) 0.11257(14) 0.04175(10) 0.0328(8) Uani 1 1 d U
C7 C 0.2041(2) 0.07145(14) 0.06258(10) 0.0368(9) Uani 1 1 d U
H7 H 0.1990 0.0413 0.0507 0.044 Uiso 1 1 calc R
C8 C 0.2118(2) 0.07341(13) 0.10036(10) 0.0340(8) Uani 1 1 d U
C9 C 0.2213(2) 0.11647(13) 0.11737(9) 0.0287(8) Uani 1 1 d U
C10 C 0.1946(3) 0.10909(16) -0.00059(13) 0.0480(10) Uani 1 1 d U
C11 C 0.1109(3) 0.0862(2) -0.00866(14) 0.0737(16) Uani 1 1 d U
H11C H 0.0714 0.0997 0.0083 0.111 Uiso 1 1 calc R
H11A H 0.1138 0.0515 -0.0052 0.111 Uiso 1 1 calc R
H11B H 0.0953 0.0932 -0.0342 0.111 Uiso 1 1 calc R
C12 C 0.2024(4) 0.15863(18) -0.01955(12) 0.0681(14) Uani 1 1 d U
H12C H 0.2548 0.1722 -0.0140 0.102 Uiso 1 1 calc R
H12B H 0.1609 0.1801 -0.0103 0.102 Uiso 1 1 calc R
H12A H 0.1966 0.1549 -0.0463 0.102 Uiso 1 1 calc R
C13 C 0.2602(4) 0.0789(2) -0.01638(14) 0.0786(16) Uani 1 1 d U
H13A H 0.2722 0.0526 0.0007 0.118 Uiso 1 1 calc R
H13C H 0.3078 0.0986 -0.0199 0.118 Uiso 1 1 calc R
H13B H 0.2434 0.0658 -0.0402 0.118 Uiso 1 1 calc R
C14 C 0.2188(2) 0.03877(13) 0.12972(9) 0.0326(8) Uani 1 1 d U
C15 C 0.2271(3) 0.06288(13) 0.16366(10) 0.0351(9) Uani 1 1 d U
C16 C 0.2314(3) 0.03753(15) 0.19665(10) 0.0441(10) Uani 1 1 d U
H16 H 0.2326 0.0536 0.2198 0.053 Uiso 1 1 calc R
C17 C 0.2337(3) -0.01014(16) 0.19478(11) 0.0535(12) Uani 1 1 d U
H17 H 0.2416 -0.0271 0.2172 0.064 Uiso 1 1 calc R
C18 C 0.2254(2) -0.03772(14) 0.16186(10) 0.0369(9) Uani 1 1 d U
C19 C 0.2169(2) -0.01323(12) 0.12917(10) 0.0377(9) Uani 1 1 d U
H19 H 0.2099 -0.0300 0.1066 0.045 Uiso 1 1 calc R
C20 C 0.2313(3) -0.09324(16) 0.16437(13) 0.0481(11) Uani 1 1 d U
C21 C 0.1789(3) -0.11385(19) 0.19379(14) 0.0631(13) Uani 1 1 d U
H21C H 0.1970 -0.1028 0.2181 0.095 Uiso 1 1 calc R
H21A H 0.1814 -0.1489 0.1928 0.095 Uiso 1 1 calc R
H21B H 0.1240 -0.1034 0.1897 0.095 Uiso 1 1 calc R
C22 C 0.3160(3) -0.1058(2) 0.17097(17) 0.0713(15) Uani 1 1 d U
H22A H 0.3214 -0.1407 0.1725 0.107 Uiso 1 1 calc R
H22C H 0.3338 -0.0913 0.1942 0.107 Uiso 1 1 calc R
H22B H 0.3486 -0.0937 0.1506 0.107 Uiso 1 1 calc R
C23 C 0.2074(4) -0.11788(17) 0.12800(13) 0.0658(14) Uani 1 1 d U
H23A H 0.2139 -0.1526 0.1305 0.099 Uiso 1 1 calc R
H23C H 0.2414 -0.1063 0.1079 0.099 Uiso 1 1 calc R
H23B H 0.1518 -0.1105 0.1224 0.099 Uiso 1 1 calc R
C24 C 0.5000 1.0000 0.4208(2) 0.076(2) Uani 1 2 d SU
H24 H 0.5000 1.0000 0.4465 0.091 Uiso 1 2 d SR
C25 C 0.5120(3) 0.95845(15) 0.36631(11) 0.0420(10) Uani 1 1 d U
C26 C 0.5000 1.0000 0.34711(18) 0.0459(15) Uani 1 2 d SU
H26 H 0.5000 1.0000 0.3209 0.055 Uiso 1 2 calc SR
C27 C 0.5285(2) 0.91141(14) 0.34839(11) 0.0371(9) Uani 1 1 d U
C28 C 0.5386(3) 0.90627(16) 0.30963(12) 0.0456(10) Uani 1 1 d U
H28 H 0.5410 0.9347 0.2953 0.055 Uiso 1 1 calc R
C29 C 0.5454(3) 0.86296(16) 0.29083(11) 0.0446(10) Uani 1 1 d U
C30 C 0.5459(2) 0.82019(14) 0.31241(10) 0.0401(10) Uani 1 1 d U
H30 H 0.5545 0.7901 0.3008 0.048 Uiso 1 1 calc R
C31 C 0.5336(2) 0.82248(13) 0.35119(10) 0.0333(9) Uani 1 1 d U
C32 C 0.5264(2) 0.87136(14) 0.36837(10) 0.0365(9) Uani 1 1 d U
C33 C 0.5536(3) 0.85805(17) 0.24886(15) 0.0564(11) Uani 1 1 d U
C34 C 0.4799(3) 0.82907(17) 0.23460(12) 0.0617(14) Uani 1 1 d U
H34C H 0.4315 0.8416 0.2461 0.093 Uiso 1 1 calc R
H34A H 0.4863 0.7952 0.2411 0.093 Uiso 1 1 calc R
H34B H 0.4760 0.8323 0.2077 0.093 Uiso 1 1 calc R
C35 C 0.6265(3) 0.8355(2) 0.23801(13) 0.0727(15) Uani 1 1 d U
H35B H 0.6276 0.8026 0.2473 0.109 Uiso 1 1 calc R
H35C H 0.6715 0.8534 0.2483 0.109 Uiso 1 1 calc R
H35A H 0.6303 0.8352 0.2110 0.109 Uiso 1 1 calc R
C36 C 0.5516(4) 0.90759(18) 0.22923(13) 0.0780(17) Uani 1 1 d U
H36C H 0.5920 0.9286 0.2401 0.117 Uiso 1 1 calc R
H36B H 0.4989 0.9220 0.2324 0.117 Uiso 1 1 calc R
H36A H 0.5626 0.9034 0.2028 0.117 Uiso 1 1 calc R
C37 C 0.5172(3) 0.81156(15) 0.41196(11) 0.0412(10) Uani 1 1 d U
C38 C 0.5320(2) 0.78564(13) 0.37900(10) 0.0346(8) Uani 1 1 d U
C39 C 0.5349(2) 0.73809(13) 0.38043(10) 0.0368(9) Uani 1 1 d U
H39 H 0.5445 0.7210 0.3582 0.044 Uiso 1 1 calc R
C40 C 0.5243(3) 0.71146(15) 0.41400(11) 0.0437(10) Uani 1 1 d U
C41 C 0.5119(3) 0.73762(16) 0.44580(11) 0.0532(12) Uani 1 1 d U
H41 H 0.5080 0.7211 0.4687 0.064 Uiso 1 1 calc R
C42 C 0.5048(3) 0.78884(17) 0.44579(12) 0.0528(11) Uani 1 1 d U
H42 H 0.4923 0.8062 0.4676 0.063 Uiso 1 1 calc R
C43 C 0.5188(3) 0.65790(16) 0.41383(12) 0.0449(10) Uani 1 1 d U
C44 C 0.4313(3) 0.64287(17) 0.42473(13) 0.0486(11) Uani 1 1 d U
H44C H 0.4207 0.6523 0.4504 0.073 Uiso 1 1 calc R
H44A H 0.4255 0.6081 0.4223 0.073 Uiso 1 1 calc R
H44B H 0.3934 0.6589 0.4083 0.073 Uiso 1 1 calc R
C45 C 0.5421(3) 0.63557(16) 0.37715(11) 0.0537(12) Uani 1 1 d U
H45A H 0.5479 0.6009 0.3802 0.080 Uiso 1 1 calc R
H45C H 0.5926 0.6492 0.3688 0.080 Uiso 1 1 calc R
H45B H 0.5007 0.6421 0.3588 0.080 Uiso 1 1 calc R
C46 C 0.5766(3) 0.6385(2) 0.44556(13) 0.0590(13) Uani 1 1 d U
H46C H 0.5569 0.6490 0.4697 0.089 Uiso 1 1 calc R
H46B H 0.6303 0.6510 0.4416 0.089 Uiso 1 1 calc R
H46A H 0.5779 0.6034 0.4448 0.089 Uiso 1 1 calc R

loop_
_atom_site_aniso_label
_atom_site_aniso_U_11
_atom_site_aniso_U_22
_atom_site_aniso_U_33
_atom_site_aniso_U_23
_atom_site_aniso_U_13
_atom_site_aniso_U_12
N1 0.059(2) 0.0409(19) 0.0305(15) 0.0141(15) -0.0041(16) -0.0042(18)
N2 0.058(2) 0.0349(17) 0.0308(15) -0.0074(15) -0.0015(15) 0.0077(17)
N3 0.049(2) 0.0448(19) 0.0476(19) -0.0127(17) 0.0015(17) -0.0013(18)
N4 0.046(2) 0.0428(18) 0.0352(16) 0.0034(16) -0.0005(15) 0.0009(17)
C1 0.046(3) 0.035(3) 0.022(2) 0.000 0.000 -0.007(2)
C2 0.0270(17) 0.041(2) 0.0281(16) 0.0000(15) -0.0040(15) 0.0069(16)
C3 0.034(3) 0.034(3) 0.024(2) 0.000 0.000 -0.006(2)
C4 0.0363(19) 0.0325(18) 0.0330(16) -0.0054(15) 0.0012(16) 0.0114(17)
C5 0.0326(18) 0.0345(18) 0.0286(16) 0.0019(16) 0.0006(16) 0.0035(17)
C6 0.0295(18) 0.0357(18) 0.0332(18) 0.0020(16) 0.0001(15) -0.0053(17)
C7 0.038(2) 0.040(2) 0.0322(18) -0.0004(16) -0.0032(16) -0.0022(19)
C8 0.037(2) 0.0320(18) 0.0330(17) -0.0012(15) -0.0086(16) -0.0003(17)
C9 0.0345(18) 0.0250(16) 0.0265(16) -0.0021(14) 0.0007(15) -0.0010(15)
C10 0.060(2) 0.047(2) 0.0367(19) 0.014(2) -0.0068(19) -0.006(2)
C11 0.088(4) 0.074(3) 0.059(3) 0.007(3) -0.027(3) -0.022(3)
C12 0.087(3) 0.066(3) 0.051(2) -0.006(2) -0.001(3) 0.001(3)
C13 0.105(4) 0.074(3) 0.057(3) 0.002(3) 0.008(3) -0.002(3)
C14 0.038(2) 0.0328(17) 0.0273(16) -0.0002(15) -0.0069(16) 0.0036(17)
C15 0.047(2) 0.0283(17) 0.0300(17) 0.0002(14) -0.0014(17) 0.0100(17)
C16 0.063(3) 0.037(2) 0.0324(17) -0.0047(17) -0.0134(18) 0.008(2)
C17 0.069(3) 0.051(3) 0.040(2) 0.0040(19) -0.010(2) 0.014(2)
C18 0.039(2) 0.0355(19) 0.0358(18) 0.0010(17) 0.0047(17) 0.0050(18)
C19 0.049(2) 0.035(2) 0.0292(17) -0.0023(16) -0.0052(18) 0.0036(19)
C20 0.052(2) 0.042(2) 0.050(2) -0.0016(19) -0.003(2) 0.000(2)
C21 0.071(3) 0.059(3) 0.059(3) 0.008(2) 0.018(2) 0.007(3)
C22 0.068(3) 0.060(3) 0.086(3) 0.011(3) 0.005(3) 0.009(3)
C23 0.092(4) 0.044(2) 0.061(3) 0.010(2) -0.016(3) 0.001(3)
C24 0.080(4) 0.072(4) 0.077(4) 0.000 0.000 -0.003(4)
C25 0.047(2) 0.041(2) 0.038(2) -0.0061(18) -0.0069(18) 0.0093(19)
C26 0.051(3) 0.041(3) 0.045(3) 0.000 0.000 0.001(3)
C27 0.033(2) 0.039(2) 0.0390(19) 0.0039(17) 0.0010(17) 0.0123(17)
C28 0.050(2) 0.041(2) 0.045(2) 0.0091(19) 0.001(2) 0.003(2)
C29 0.056(3) 0.044(2) 0.0339(19) 0.0003(18) 0.0027(18) 0.009(2)
C30 0.048(2) 0.040(2) 0.0325(19) -0.0008(17) -0.0009(17) -0.005(2)
C31 0.0312(19) 0.0358(19) 0.0330(17) 0.0009(15) -0.0078(16) 0.0021(17)
C32 0.0322(19) 0.041(2) 0.0368(19) -0.0050(17) 0.0011(16) 0.0039(17)
C33 0.083(3) 0.047(2) 0.0394(19) -0.004(2) 0.006(2) 0.005(2)
C34 0.093(4) 0.051(3) 0.042(2) -0.001(2) -0.006(2) -0.005(3)
C35 0.089(3) 0.079(3) 0.050(3) 0.004(3) 0.015(3) 0.015(3)
C36 0.129(4) 0.059(3) 0.046(3) 0.007(2) 0.009(3) -0.003(3)
C37 0.044(2) 0.044(2) 0.0354(19) 0.0000(17) -0.0014(17) -0.0044(19)
C38 0.0353(19) 0.0332(17) 0.0352(18) 0.0022(16) -0.0091(16) -0.0010(17)
C39 0.0334(19) 0.041(2) 0.0358(18) 0.0009(17) -0.0111(17) 0.0033(18)
C40 0.047(2) 0.049(2) 0.0350(19) 0.0094(18) 0.0019(18) -0.002(2)
C41 0.071(3) 0.056(3) 0.0329(19) 0.0086(19) -0.004(2) -0.008(2)
C42 0.063(3) 0.054(2) 0.041(2) 0.002(2) -0.010(2) -0.002(2)
C43 0.046(2) 0.050(2) 0.0388(19) 0.0059(19) -0.0029(18) -0.005(2)
C44 0.050(2) 0.040(2) 0.056(2) -0.001(2) 0.009(2) -0.012(2)
C45 0.072(3) 0.044(2) 0.045(2) 0.002(2) -0.006(2) 0.006(2)
C46 0.050(3) 0.067(3) 0.060(3) 0.011(2) 0.000(2) 0.001(2)

loop_
_atom_type_symbol
_atom_type_description
_atom_type_scat_dispersion_real
_atom_type_scat_dispersion_imag
_atom_type_scat_source
C C 0.0033 0.0016 'International Tables Vol C Tables 4.2.6.8 and 6.1.1.4'
H H 0.0000 0.0000 'International Tables Vol C Tables 4.2.6.8 and 6.1.1.4'
N N 0.0061 0.0033 'International Tables Vol C Tables 4.2.6.8 and 6.1.1.4'

loop_
_geom_angle_atom_site_label_1
_geom_angle_atom_site_label_2
_geom_angle_atom_site_label_3
_geom_angle
_geom_angle_site_symmetry_1
_geom_angle_site_symmetry_3
C1 N1 C2 115.7(3) . .
C15 N2 C9 108.1(3) . .
C15 N2 H2 125.9 . .
C9 N2 H2 125.9 . .
C25 N3 C24 117.0(5) . .
C32 N4 C37 111.3(4) . .
C32 N4 H4 124.3 . .
C37 N4 H4 124.3 . .
N1 C1 N1 130.5(4) 14 .
N1 C1 H1 114.7 14 .
N1 C1 H1 114.7 . .
N1 C2 C3 118.2(4) . .
N1 C2 C4 117.9(3) . .
C3 C2 C4 123.8(3) . .
C2 C3 C2 121.4(4) . 14
C2 C3 H3 119.3 . .
C2 C3 H3 119.3 14 .
C5 C4 C9 115.8(3) . .
C5 C4 C2 122.1(4) . .
C9 C4 C2 122.1(3) . .
C4 C5 C6 122.2(4) . .
C4 C5 H5 118.9 . .
C6 C5 H5 118.9 . .
C7 C6 C5 119.0(3) . .
C7 C6 C10 119.5(3) . .
C5 C6 C10 121.5(3) . .
C6 C7 C8 120.8(4) . .
C6 C7 H7 119.6 . .
C8 C7 H7 119.6 . .
C9 C8 C7 119.7(3) . .
C9 C8 C14 104.5(3) . .
C7 C8 C14 135.5(4) . .
C8 C9 N2 111.0(3) . .
C8 C9 C4 122.3(3) . .
N2 C9 C4 126.6(3) . .
C13 C10 C6 109.9(4) . .
C13 C10 C12 105.7(4) . .
C6 C10 C12 112.0(4) . .
C13 C10 C11 111.0(4) . .
C6 C10 C11 107.4(4) . .
C12 C10 C11 110.9(4) . .
C10 C11 H11C 109.5 . .
C10 C11 H11A 109.5 . .
H11C C11 H11A 109.5 . .
C10 C11 H11B 109.5 . .
H11C C11 H11B 109.5 . .
H11A C11 H11B 109.5 . .
C10 C12 H12C 109.5 . .
C10 C12 H12B 109.5 . .
H12C C12 H12B 109.5 . .
C10 C12 H12A 109.5 . .
H12C C12 H12A 109.5 . .
H12B C12 H12A 109.5 . .
C10 C13 H13A 109.5 . .
C10 C13 H13C 109.5 . .
H13A C13 H13C 109.5 . .
C10 C13 H13B 109.5 . .
H13A C13 H13B 109.5 . .
H13C C13 H13B 109.5 . .
C15 C14 C8 109.2(3) . .
C15 C14 C19 119.5(3) . .
C8 C14 C19 131.2(3) . .
N2 C15 C16 132.4(4) . .
N2 C15 C14 106.9(3) . .
C16 C15 C14 120.7(3) . .
C17 C16 C15 117.8(4) . .
C17 C16 H16 121.1 . .
C15 C16 H16 121.1 . .
C16 C17 C18 125.4(4) . .
C16 C17 H17 117.3 . .
C18 C17 H17 117.3 . .
C19 C18 C17 117.4(4) . .
C19 C18 C20 123.6(3) . .
C17 C18 C20 118.9(3) . .
C18 C19 C14 118.9(3) . .
C18 C19 H19 120.5 . .
C14 C19 H19 120.5 . .
C22 C20 C21 111.0(4) . .
C22 C20 C23 106.4(5) . .
C21 C20 C23 106.4(4) . .
C22 C20 C18 107.8(4) . .
C21 C20 C18 112.8(4) . .
C23 C20 C18 112.3(4) . .
C20 C21 H21C 109.5 . .
C20 C21 H21A 109.5 . .
H21C C21 H21A 109.5 . .
C20 C21 H21B 109.5 . .
H21C C21 H21B 109.5 . .
H21A C21 H21B 109.5 . .
C20 C22 H22A 109.5 . .
C20 C22 H22C 109.5 . .
H22A C22 H22C 109.5 . .
C20 C22 H22B 109.5 . .
H22A C22 H22B 109.5 . .
H22C C22 H22B 109.5 . .
C20 C23 H23A 109.5 . .
C20 C23 H23C 109.5 . .
H23A C23 H23C 109.5 . .
C20 C23 H23B 109.5 . .
H23A C23 H23B 109.5 . .
H23C C23 H23B 109.5 . .
N3 C24 N3 124.3(7) 2_675 .
N3 C24 H24 117.8 2_675 .
N3 C24 H24 117.8 . .
N3 C25 C26 121.4(4) . .
N3 C25 C27 114.9(4) . .
C26 C25 C27 123.7(4) . .
C25 C26 C25 118.9(5) 2_675 .
C25 C26 H26 120.5 2_675 .
C25 C26 H26 120.5 . .
C32 C27 C28 117.0(4) . .
C32 C27 C25 120.0(4) . .
C28 C27 C25 122.7(4) . .
C29 C28 C27 125.4(4) . .
C29 C28 H28 117.3 . .
C27 C28 H28 117.3 . .
C28 C29 C30 117.4(3) . .
C28 C29 C33 124.7(4) . .
C30 C29 C33 117.8(4) . .
C31 C30 C29 120.1(4) . .
C31 C30 H30 119.9 . .
C29 C30 H30 119.9 . .
C30 C31 C38 131.4(4) . .
C30 C31 C32 117.4(3) . .
C38 C31 C32 111.0(3) . .
C27 C32 N4 134.1(4) . .
C27 C32 C31 122.4(3) . .
N4 C32 C31 103.4(3) . .
C35 C33 C29 112.8(5) . .
C35 C33 C36 106.5(5) . .
C29 C33 C36 111.8(4) . .
C35 C33 C34 111.0(4) . .
C29 C33 C34 107.6(4) . .
C36 C33 C34 107.0(5) . .
C33 C34 H34C 109.5 . .
C33 C34 H34A 109.5 . .
H34C C34 H34A 109.5 . .
C33 C34 H34B 109.5 . .
H34C C34 H34B 109.5 . .
H34A C34 H34B 109.5 . .
C33 C35 H35B 109.5 . .
C33 C35 H35C 109.5 . .
H35B C35 H35C 109.5 . .
C33 C35 H35A 109.5 . .
H35B C35 H35A 109.5 . .
H35C C35 H35A 109.5 . .
C33 C36 H36C 109.5 . .
C33 C36 H36B 109.5 . .
H36C C36 H36B 109.5 . .
C33 C36 H36A 109.5 . .
H36C C36 H36A 109.5 . .
H36B C36 H36A 109.5 . .
C42 C37 C38 122.2(4) . .
C42 C37 N4 127.0(4) . .
C38 C37 N4 110.8(3) . .
C39 C38 C37 118.9(4) . .
C39 C38 C31 137.8(4) . .
C37 C38 C31 103.1(3) . .
C38 C39 C40 123.1(4) . .
C38 C39 H39 118.5 . .
C40 C39 H39 118.5 . .
C41 C40 C39 116.7(4) . .
C41 C40 C43 121.5(4) . .
C39 C40 C43 121.4(4) . .
C40 C41 C42 122.7(4) . .
C40 C41 H41 118.6 . .
C42 C41 H41 118.6 . .
C37 C42 C41 116.2(4) . .
C37 C42 H42 121.9 . .
C41 C42 H42 121.9 . .
C40 C43 C45 113.5(4) . .
C40 C43 C44 108.8(4) . .
C45 C43 C44 110.4(4) . .
C40 C43 C46 107.4(4) . .
C45 C43 C46 109.3(4) . .
C44 C43 C46 107.2(3) . .
C43 C44 H44C 109.5 . .
C43 C44 H44A 109.5 . .
H44C C44 H44A 109.5 . .
C43 C44 H44B 109.5 . .
H44C C44 H44B 109.5 . .
H44A C44 H44B 109.5 . .
C43 C45 H45A 109.5 . .
C43 C45 H45C 109.5 . .
H45A C45 H45C 109.5 . .
C43 C45 H45B 109.5 . .
H45A C45 H45B 109.5 . .
H45C C45 H45B 109.5 . .
C43 C46 H46C 109.5 . .
C43 C46 H46B 109.5 . .
H46C C46 H46B 109.5 . .
C43 C46 H46A 109.5 . .
H46C C46 H46A 109.5 . .
H46B C46 H46A 109.5 . .

loop_
_geom_bond_atom_site_label_1
_geom_bond_atom_site_label_2
_geom_bond_distance
_geom_bond_site_symmetry_2
N1 C1 1.332(4) .
N1 C2 1.391(4) .
N2 C15 1.367(5) .
N2 C9 1.411(5) .
N2 H2 0.8800 .
N3 C25 1.337(5) .
N3 C24 1.355(5) .
N4 C32 1.364(5) .
N4 C37 1.425(5) .
N4 H4 0.8800 .
C1 N1 1.332(4) 14
C1 H1 0.9500 .
C2 C3 1.416(4) .
C2 C4 1.447(5) .
C3 C2 1.416(4) 14
C3 H3 0.9500 .
C4 C5 1.367(5) .
C4 C9 1.446(5) .
C5 C6 1.419(5) .
C5 H5 0.9500 .
C6 C7 1.374(5) .
C6 C10 1.543(6) .
C7 C8 1.374(5) .
C7 H7 0.9500 .
C8 C9 1.361(5) .
C8 C14 1.442(5) .
C10 C13 1.502(8) .
C10 C12 1.551(6) .
C10 C11 1.574(7) .
C11 H11C 0.9800 .
C11 H11A 0.9800 .
C11 H11B 0.9800 .
C12 H12C 0.9800 .
C12 H12B 0.9800 .
C12 H12A 0.9800 .
C13 H13A 0.9800 .
C13 H13C 0.9800 .
C13 H13B 0.9800 .
C14 C15 1.408(5) .
C14 C19 1.454(5) .
C15 C16 1.390(5) .
C16 C17 1.334(6) .
C16 H16 0.9500 .
C17 C18 1.426(6) .
C17 H17 0.9500 .
C18 C19 1.374(5) .
C18 C20 1.557(6) .
C19 H19 0.9500 .
C20 C22 1.486(7) .
C20 C21 1.498(7) .
C20 C23 1.539(7) .
C21 H21C 0.9800 .
C21 H21A 0.9800 .
C21 H21B 0.9800 .
C22 H22A 0.9800 .
C22 H22C 0.9800 .
C22 H22B 0.9800 .
C23 H23A 0.9800 .
C23 H23C 0.9800 .
C23 H23B 0.9800 .
C24 N3 1.355(5) 2_675
C24 H24 0.9304 .
C25 C26 1.368(5) .
C25 C27 1.492(5) .
C26 C25 1.368(5) 2_675
C26 H26 0.9500 .
C27 C32 1.333(5) .
C27 C28 1.420(6) .
C28 C29 1.393(6) .
C28 H28 0.9500 .
C29 C30 1.428(6) .
C29 C33 1.531(6) .
C30 C31 1.420(5) .
C30 H30 0.9500 .
C31 C38 1.440(5) .
C31 C32 1.506(5) .
C33 C35 1.434(7) .
C33 C36 1.557(6) .
C33 C34 1.567(7) .
C34 H34C 0.9800 .
C34 H34A 0.9800 .
C34 H34B 0.9800 .
C35 H35B 0.9800 .
C35 H35C 0.9800 .
C35 H35A 0.9800 .
C36 H36C 0.9800 .
C36 H36B 0.9800 .
C36 H36A 0.9800 .
C37 C42 1.395(6) .
C37 C38 1.418(6) .
C38 C39 1.331(5) .
C39 C40 1.436(5) .
C39 H39 0.9500 .
C40 C41 1.379(6) .
C40 C43 1.500(6) .
C41 C42 1.437(6) .
C41 H41 0.9500 .
C42 H42 0.9500 .
C43 C45 1.518(6) .
C43 C44 1.581(6) .
C43 C46 1.599(6) .
C44 H44C 0.9800 .
C44 H44A 0.9800 .
C44 H44B 0.9800 .
C45 H45A 0.9800 .
C45 H45C 0.9800 .
C45 H45B 0.9800 .
C46 H46C 0.9800 .
C46 H46B 0.9800 .
C46 H46A 0.9800 .

loop_
_geom_torsion_atom_site_label_1
_geom_torsion_atom_site_label_2
_geom_torsion_atom_site_label_3
_geom_torsion_atom_site_label_4
_geom_torsion
_geom_torsion_site_symmetry_4
C2 N1 C1 N1 -2.6(3) 14
C1 N1 C2 C3 5.0(5) .
C1 N1 C2 C4 -178.5(3) .
N1 C2 C3 C2 -2.6(3) 14
C4 C2 C3 C2 -178.9(4) 14
N1 C2 C4 C5 174.1(4) .
C3 C2 C4 C5 -9.6(6) .
N1 C2 C4 C9 -3.7(5) .
C3 C2 C4 C9 172.5(3) .
C9 C4 C5 C6 -3.6(6) .
C2 C4 C5 C6 178.4(3) .
C4 C5 C6 C7 1.0(6) .
C4 C5 C6 C10 -177.4(4) .
C5 C6 C7 C8 1.8(6) .
C10 C6 C7 C8 -179.7(4) .
C6 C7 C8 C9 -1.8(6) .
C6 C7 C8 C14 -176.0(4) .
C7 C8 C9 N2 -177.1(4) .
C14 C8 C9 N2 -1.3(5) .
C7 C8 C9 C4 -1.0(6) .
C14 C8 C9 C4 174.8(4) .
C15 N2 C9 C8 -1.7(5) .
C15 N2 C9 C4 -177.5(4) .
C5 C4 C9 C8 3.6(6) .
C2 C4 C9 C8 -178.4(4) .
C5 C4 C9 N2 179.0(4) .
C2 C4 C9 N2 -3.0(6) .
C7 C6 C10 C13 -58.2(5) .
C5 C6 C10 C13 120.3(5) .
C7 C6 C10 C12 -175.3(4) .
C5 C6 C10 C12 3.2(6) .
C7 C6 C10 C11 62.7(5) .
C5 C6 C10 C11 -118.8(4) .
C9 C8 C14 C15 3.7(4) .
C7 C8 C14 C15 178.5(5) .
C9 C8 C14 C19 -177.6(4) .
C7 C8 C14 C19 -2.8(8) .
C9 N2 C15 C16 -178.3(5) .
C9 N2 C15 C14 4.0(5) .
C8 C14 C15 N2 -4.8(5) .
C19 C14 C15 N2 176.3(4) .
C8 C14 C15 C16 177.1(4) .
C19 C14 C15 C16 -1.7(6) .
N2 C15 C16 C17 -172.2(5) .
C14 C15 C16 C17 5.2(7) .
C15 C16 C17 C18 -5.6(8) .
C16 C17 C18 C19 2.3(7) .
C16 C17 C18 C20 178.8(5) .
C17 C18 C19 C14 1.5(6) .
C20 C18 C19 C14 -174.8(4) .
C15 C14 C19 C18 -1.7(6) .
C8 C14 C19 C18 179.7(4) .
C19 C18 C20 C22 103.6(5) .
C17 C18 C20 C22 -72.6(6) .
C19 C18 C20 C21 -133.4(5) .
C17 C18 C20 C21 50.3(6) .
C19 C18 C20 C23 -13.2(7) .
C17 C18 C20 C23 170.5(4) .
C25 N3 C24 N3 0.8(3) 2_675
C24 N3 C25 C26 -1.6(6) .
C24 N3 C25 C27 177.2(3) .
N3 C25 C26 C25 0.8(3) 2_675
C27 C25 C26 C25 -177.8(5) 2_675
N3 C25 C27 C32 12.4(6) .
C26 C25 C27 C32 -168.9(4) .
N3 C25 C27 C28 -174.2(4) .
C26 C25 C27 C28 4.5(7) .
C32 C27 C28 C29 1.0(7) .
C25 C27 C28 C29 -172.6(4) .
C27 C28 C29 C30 -3.1(7) .
C27 C28 C29 C33 177.9(4) .
C28 C29 C30 C31 4.8(6) .
C33 C29 C30 C31 -176.1(4) .
C29 C30 C31 C38 -179.3(4) .
C29 C30 C31 C32 -4.5(6) .
C28 C27 C32 N4 -179.6(4) .
C25 C27 C32 N4 -5.9(7) .
C28 C27 C32 C31 -0.6(6) .
C25 C27 C32 C31 173.1(4) .
C37 N4 C32 C27 178.2(4) .
C37 N4 C32 C31 -1.0(5) .
C30 C31 C32 C27 2.4(6) .
C38 C31 C32 C27 178.2(4) .
C30 C31 C32 N4 -178.3(3) .
C38 C31 C32 N4 -2.5(4) .
C28 C29 C33 C35 118.8(5) .
C30 C29 C33 C35 -60.3(6) .
C28 C29 C33 C36 -1.3(7) .
C30 C29 C33 C36 179.7(5) .
C28 C29 C33 C34 -118.4(5) .
C30 C29 C33 C34 62.5(5) .
C32 N4 C37 C42 -176.0(5) .
C32 N4 C37 C38 4.2(5) .
C42 C37 C38 C39 -0.7(7) .
N4 C37 C38 C39 179.1(4) .
C42 C37 C38 C31 174.8(4) .
N4 C37 C38 C31 -5.4(5) .
C30 C31 C38 C39 -6.0(9) .
C32 C31 C38 C39 179.0(5) .
C30 C31 C38 C37 179.8(4) .
C32 C31 C38 C37 4.8(4) .
C37 C38 C39 C40 -0.4(6) .
C31 C38 C39 C40 -173.9(4) .
C38 C39 C40 C41 -1.1(7) .
C38 C39 C40 C43 173.0(4) .
C39 C40 C41 C42 3.9(7) .
C43 C40 C41 C42 -170.3(5) .
C38 C37 C42 C41 3.2(7) .
N4 C37 C42 C41 -176.6(4) .
C40 C41 C42 C37 -4.8(8) .
C41 C40 C43 C45 -174.5(4) .
C39 C40 C43 C45 11.7(6) .
C41 C40 C43 C44 62.2(6) .
C39 C40 C43 C44 -111.6(5) .
C41 C40 C43 C46 -53.5(6) .
C39 C40 C43 C46 132.7(4) .
